data_2232699
loop_
_publ_author_name
'Roy, Tapashi G.'
'Hazari, Saroj K. S.'
'Barua, Kanak K.'
'Tiekink, Edward R. T.'

_publ_section_title
;
 (Acetato-\k<i>O</i>)(2,5,5,7,9,12,12,14-octamethyl-1,4,8,11-tetraazacyclotetradecane-\k^4^<i>N</i>,<i>N</i>',<i>N</i>'',<i>N</i>''')zinc
 perchlorate
;
_journal_coeditor_code HB6470
_journal_issue 12
_journal_name_full 'Acta Crystallographica Section E'
_journal_page_first m1659
_journal_page_last m1660
_journal_paper_doi 10.1107/S1600536811045582
_journal_volume 67
_journal_year 2011
_chemical_formula_iupac '[Zn (C2 H3 O2) (C18 H40 N4)] Cl O4'
_chemical_formula_moiety 'C20 H43 N4 O2 Zn +, Cl O4 -'
_chemical_formula_sum 'C20 H43 Cl N4 O6 Zn'
_chemical_formula_weight 536.40
_chemical_name_systematic
;
(Acetato-\k<i>O</i>)(2,5,5,7,9,12,12,14-octamethyl-1,4,8,11-
tetraazacyclotetradecane-\k^4^<i>N</i>,<i>N</i>',<i>N</i>'',<i>N</i>''')zinc
perchlorate
;
_space_group_IT_number 61
_symmetry_cell_setting orthorhombic
_symmetry_space_group_name_Hall '-P 2ac 2ab'
_symmetry_space_group_name_H-M 'P b c a'
_atom_sites_solution_hydrogens geom
_atom_sites_solution_primary direct
_atom_sites_solution_secondary difmap
_audit_creation_method SHELXL-97
_cell_angle_alpha 90.00
_cell_angle_beta 90.00
_cell_angle_gamma 90.00
_cell_formula_units_Z 8
_cell_length_a 17.822(6)
_cell_length_b 12.995(6)
_cell_length_c 22.381(7)
_cell_measurement_reflns_used 7295
_cell_measurement_temperature 153(2)
_cell_measurement_theta_max 30.3
_cell_measurement_theta_min 2.9
_cell_volume 5183(3)
_computing_cell_refinement 'CrystalClear (Molecular Structure Corporation & Rigaku, 2005)'
_computing_data_collection 'CrystalClear (Molecular Structure Corporation & Rigaku, 2005)'
_computing_data_reduction 'CrystalClear (Molecular Structure Corporation & Rigaku, 2005)'
_computing_molecular_graphics 'ORTEP-3 (Farrugia, 1997) and DIAMOND (Brandenburg, 2006)'
_computing_publication_material 'publCIF (Westrip, 2010)'
_computing_structure_refinement 'SHELXL97 (Sheldrick, 2008)'
_computing_structure_solution 'SHELXS97 (Sheldrick, 2008)'
_diffrn_ambient_temperature 153(2)
_diffrn_measured_fraction_theta_full 0.991
_diffrn_measured_fraction_theta_max 0.991
_diffrn_measurement_device_type 'Rigaku AFC12\K/SATURN724'
_diffrn_measurement_method \w
_diffrn_radiation_monochromator graphite
_diffrn_radiation_source 'fine-focus sealed tube'
_diffrn_radiation_type MoK\a
_diffrn_radiation_wavelength 0.71073
_diffrn_reflns_av_R_equivalents 0.0692
_diffrn_reflns_av_sigmaI/netI 0.0481
_diffrn_reflns_limit_h_max 19
_diffrn_reflns_limit_h_min -20
_diffrn_reflns_limit_k_max 15
_diffrn_reflns_limit_k_min -12
_diffrn_reflns_limit_l_max 26
_diffrn_reflns_limit_l_min -23
_diffrn_reflns_number 23785
_diffrn_reflns_theta_full 25.00
_diffrn_reflns_theta_max 25.00
_diffrn_reflns_theta_min 2.77
_diffrn_standards_decay_% 0
_diffrn_standards_interval_count 0
_diffrn_standards_number 0
_exptl_absorpt_coefficient_mu 1.091
_exptl_absorpt_correction_T_max 1.000
_exptl_absorpt_correction_T_min 0.602
_exptl_absorpt_correction_type multi-scan
_exptl_absorpt_process_details '(ABSCOR; Higashi, 1995)'
_exptl_crystal_colour colourless
_exptl_crystal_density_diffrn 1.375
_exptl_crystal_density_method 'not measured'
_exptl_crystal_description prism
_exptl_crystal_F_000 2288
_exptl_crystal_size_max 0.30
_exptl_crystal_size_mid 0.11
_exptl_crystal_size_min 0.04
_refine_diff_density_max 0.629
_refine_diff_density_min -0.478
_refine_ls_extinction_method none
_refine_ls_goodness_of_fit_ref 1.289
_refine_ls_hydrogen_treatment mixed
_refine_ls_matrix_type full
_refine_ls_number_parameters 320
_refine_ls_number_reflns 4534
_refine_ls_number_restraints 22
_refine_ls_restrained_S_all 1.297
_refine_ls_R_factor_all 0.0896
_refine_ls_R_factor_gt 0.0804
_refine_ls_shift/su_max 0.002
_refine_ls_shift/su_mean 0.000
_refine_ls_structure_factor_coef Fsqd
_refine_ls_weighting_details 'calc w=1/[\s^2^(Fo^2^)+(0.0546P)^2^+10.5654P] where P=(Fo^2^+2Fc^2^)/3'
_refine_ls_weighting_scheme calc
_refine_ls_wR_factor_gt 0.1783
_refine_ls_wR_factor_ref 0.1832
_reflns_number_gt 4080
_reflns_number_total 4534
_reflns_threshold_expression I>2\s(I)
_cod_data_source_file hb6470.cif
_cod_data_source_block I
_cod_original_sg_symbol_Hall '-P 2ac 2ab '
_cod_database_code 2232699
_cod_database_fobs_code 2232699

loop_
_symmetry_equiv_pos_as_xyz
'x, y, z'
'-x+1/2, -y, z+1/2'
'x+1/2, -y+1/2, -z'
'-x, y+1/2, -z+1/2'
'-x, -y, -z'
'x-1/2, y, -z-1/2'
'-x-1/2, y-1/2, z'
'x, -y-1/2, z-1/2'

loop_
_atom_site_type_symbol
_atom_site_label
_atom_site_fract_x
_atom_site_fract_y
_atom_site_fract_z
_atom_site_U_iso_or_equiv
_atom_site_adp_type
_atom_site_calc_flag
_atom_site_refinement_flags
_atom_site_occupancy
_atom_site_symmetry_multiplicity
_atom_site_disorder_assembly
_atom_site_disorder_group
Zn Zn 1.01476(3) 0.24442(4) 0.65431(3) 0.0345(2) Uani d . 1 1 . .
O O1 1.0503(2) 0.2678(3) 0.73667(16) 0.0433(9) Uani d . 1 1 . .
O O2 1.0583(2) 0.1015(3) 0.76154(16) 0.0491(10) Uani d . 1 1 . .
N N1 1.0563(2) 0.3315(3) 0.58108(19) 0.0335(9) Uani d D 1 1 . .
H H1N 1.032(3) 0.304(4) 0.5507(16) 0.040 Uiso d D 1 1 . .
N N2 0.9363(2) 0.3757(3) 0.6641(2) 0.0392(10) Uani d D 1 1 . .
H H2N 0.952(3) 0.419(3) 0.6913(19) 0.047 Uiso d D 1 1 . .
N N3 0.9287(2) 0.1464(3) 0.62552(19) 0.0349(10) Uani d D 1 1 . .
H H3N 0.923(3) 0.166(4) 0.5881(9) 0.042 Uiso d D 1 1 . .
N N4 1.0846(2) 0.1156(3) 0.63040(19) 0.0351(10) Uani d D 1 1 . .
H H4N 1.093(3) 0.086(4) 0.6652(12) 0.042 Uiso d D 1 1 . .
C C1 1.0292(3) 0.4397(4) 0.5913(2) 0.0379(12) Uani d . 1 1 . .
H H1 1.0340 0.4792 0.5531 0.046 Uiso calc R 1 1 . .
C C2 1.0757(3) 0.4927(4) 0.6390(3) 0.0444(14) Uani d . 1 1 . .
H H2A 1.0825 0.4461 0.6730 0.067 Uiso calc R 1 1 . .
H H2B 1.0498 0.5552 0.6524 0.067 Uiso calc R 1 1 . .
H H2C 1.1248 0.5111 0.6225 0.067 Uiso calc R 1 1 . .
C C3 0.9465(3) 0.4332(4) 0.6080(2) 0.0404(13) Uani d . 1 1 . .
H H3A 0.9259 0.5035 0.6126 0.048 Uiso calc R 1 1 . .
H H3B 0.9185 0.3985 0.5755 0.048 Uiso calc R 1 1 . .
C C4 0.8573(3) 0.3561(5) 0.6842(3) 0.0467(14) Uani d . 1 1 . .
C C5 0.8056(4) 0.4482(5) 0.6709(4) 0.0645(19) Uani d . 1 1 . .
H H5A 0.8290 0.5115 0.6856 0.097 Uiso calc R 1 1 . .
H H5B 0.7572 0.4380 0.6909 0.097 Uiso calc R 1 1 . .
H H5C 0.7976 0.4535 0.6277 0.097 Uiso calc R 1 1 . .
C C6 0.8606(4) 0.3452(5) 0.7522(3) 0.0587(17) Uani d . 1 1 . .
H H6A 0.8995 0.2952 0.7629 0.088 Uiso calc R 1 1 . .
H H6B 0.8119 0.3214 0.7670 0.088 Uiso calc R 1 1 . .
H H6C 0.8725 0.4121 0.7701 0.088 Uiso calc R 1 1 . .
C C7 0.8231(3) 0.2632(4) 0.6516(3) 0.0477(15) Uani d . 1 1 . .
H H7A 0.8237 0.2799 0.6084 0.057 Uiso calc R 1 1 . .
H H7B 0.7697 0.2597 0.6636 0.057 Uiso calc R 1 1 . .
C C8 0.8554(3) 0.1523(4) 0.6580(3) 0.0439(13) Uani d . 1 1 . .
H H8 0.8203 0.1065 0.6354 0.053 Uiso calc R 1 1 . .
C C9 0.8603(3) 0.1078(5) 0.7196(3) 0.0535(16) Uani d . 1 1 . .
H H9A 0.8657 0.0329 0.7169 0.080 Uiso calc R 1 1 . .
H H9B 0.8146 0.1247 0.7418 0.080 Uiso calc R 1 1 . .
H H9C 0.9039 0.1368 0.7403 0.080 Uiso calc R 1 1 . .
C C10 0.9591(3) 0.0393(4) 0.6200(2) 0.0369(12) Uani d . 1 1 . .
H H10 0.9632 0.0086 0.6608 0.044 Uiso calc R 1 1 . .
C C11 0.9102(3) -0.0302(4) 0.5816(3) 0.0435(13) Uani d . 1 1 . .
H H11A 0.8634 -0.0454 0.6028 0.065 Uiso calc R 1 1 . .
H H11B 0.9370 -0.0945 0.5734 0.065 Uiso calc R 1 1 . .
H H11C 0.8987 0.0046 0.5438 0.065 Uiso calc R 1 1 . .
C C12 1.0379(3) 0.0472(4) 0.5929(2) 0.0372(12) Uani d . 1 1 . .
H H12A 1.0610 -0.0220 0.5907 0.045 Uiso calc R 1 1 . .
H H12B 1.0347 0.0752 0.5518 0.045 Uiso calc R 1 1 . .
C C13 1.1625(3) 0.1373(4) 0.6071(2) 0.0397(12) Uani d . 1 1 . .
C C14 1.2063(3) 0.1843(5) 0.6585(3) 0.0494(15) Uani d . 1 1 . .
H H14A 1.2567 0.2030 0.6448 0.074 Uiso calc R 1 1 . .
H H14B 1.2101 0.1343 0.6911 0.074 Uiso calc R 1 1 . .
H H14C 1.1802 0.2461 0.6728 0.074 Uiso calc R 1 1 . .
C C15 1.2013(3) 0.0373(5) 0.5876(3) 0.0500(15) Uani d . 1 1 . .
H H15A 1.2539 0.0515 0.5778 0.075 Uiso calc R 1 1 . .
H H15B 1.1758 0.0094 0.5524 0.075 Uiso calc R 1 1 . .
H H15C 1.1989 -0.0129 0.6202 0.075 Uiso calc R 1 1 . .
C C16 1.1590(3) 0.2100(4) 0.5530(2) 0.0359(12) Uani d . 1 1 . .
H H16A 1.1229 0.1803 0.5242 0.043 Uiso calc R 1 1 . .
H H16B 1.2089 0.2089 0.5336 0.043 Uiso calc R 1 1 . .
C C17 1.1374(3) 0.3234(4) 0.5624(2) 0.0352(12) Uani d . 1 1 . .
H H17 1.1693 0.3523 0.5951 0.042 Uiso calc R 1 1 . .
C C18 1.1531(3) 0.3833(4) 0.5052(2) 0.0449(13) Uani d . 1 1 . .
H H18A 1.2058 0.3746 0.4940 0.067 Uiso calc R 1 1 . .
H H18B 1.1426 0.4564 0.5118 0.067 Uiso calc R 1 1 . .
H H18C 1.1209 0.3573 0.4731 0.067 Uiso calc R 1 1 . .
C C19 1.0657(3) 0.1956(4) 0.7740(2) 0.0390(12) Uani d . 1 1 . .
C C20 1.0900(4) 0.2282(5) 0.8341(3) 0.0555(16) Uani d . 1 1 . .
H H20A 1.0463 0.2319 0.8606 0.083 Uiso calc R 1 1 . .
H H20B 1.1137 0.2961 0.8316 0.083 Uiso calc R 1 1 . .
H H20C 1.1260 0.1783 0.8500 0.083 Uiso calc R 1 1 . .
Cl Cl 0.90070(8) 0.24995(10) 0.45914(6) 0.0454(4) Uani d PD 0.692(11) 1 A 1
O O3 0.8898(3) 0.2216(4) 0.39872(16) 0.0672(13) Uani d PD 0.692(11) 1 A 1
O O4 0.9752(3) 0.2296(10) 0.4786(4) 0.102(4) Uani d PD 0.692(11) 1 A 1
O O5 0.8516(5) 0.1844(6) 0.4969(3) 0.081(3) Uani d PD 0.692(11) 1 A 1
O O6 0.8776(6) 0.3529(4) 0.4698(3) 0.074(3) Uani d PD 0.692(11) 1 A 1
Cl Cl1 0.90070(8) 0.24995(10) 0.45914(6) 0.0454(4) Uani d PD 0.308(11) 1 A 2
O O13 0.8898(3) 0.2216(4) 0.39872(16) 0.0672(13) Uani d PD 0.308(11) 1 A 2
O O14 0.9755(6) 0.2979(15) 0.4630(7) 0.102(4) Uani d PD 0.308(11) 1 A 2
O O15 0.8985(12) 0.1657(9) 0.4985(5) 0.081(3) Uani d PD 0.308(11) 1 A 2
O O16 0.8483(9) 0.3283(11) 0.4765(7) 0.074(3) Uani d PD 0.308(11) 1 A 2

loop_
_atom_site_aniso_label
_atom_site_aniso_U_11
_atom_site_aniso_U_22
_atom_site_aniso_U_33
_atom_site_aniso_U_12
_atom_site_aniso_U_13
_atom_site_aniso_U_23
Zn 0.0378(4) 0.0312(4) 0.0344(4) -0.0006(3) 0.0006(2) 0.0000(2)
O1 0.054(2) 0.042(2) 0.034(2) 0.0042(18) -0.0023(17) -0.0004(17)
O2 0.071(3) 0.038(2) 0.038(2) -0.006(2) -0.0047(19) 0.0031(18)
N1 0.036(2) 0.029(2) 0.035(2) 0.0017(19) -0.0041(18) -0.0017(18)
N2 0.039(3) 0.036(3) 0.042(3) 0.003(2) 0.001(2) -0.004(2)
N3 0.036(2) 0.032(2) 0.037(2) 0.0009(18) 0.0018(19) -0.0004(19)
N4 0.038(2) 0.033(2) 0.034(2) 0.0042(19) -0.0036(19) 0.0014(19)
C1 0.053(3) 0.025(3) 0.036(3) 0.004(2) 0.004(2) 0.000(2)
C2 0.053(4) 0.033(3) 0.047(3) -0.008(3) 0.012(3) -0.009(2)
C3 0.044(3) 0.037(3) 0.041(3) 0.008(2) -0.001(2) -0.005(2)
C4 0.044(3) 0.041(3) 0.055(4) 0.000(3) 0.007(3) -0.008(3)
C5 0.049(4) 0.045(4) 0.100(5) 0.009(3) 0.005(4) -0.014(4)
C6 0.058(4) 0.057(4) 0.060(4) -0.013(3) 0.024(3) -0.017(3)
C7 0.034(3) 0.050(4) 0.059(4) 0.000(3) 0.004(3) -0.013(3)
C8 0.044(3) 0.034(3) 0.053(3) -0.005(2) 0.006(3) -0.009(3)
C9 0.053(4) 0.052(4) 0.056(4) -0.008(3) 0.014(3) -0.005(3)
C10 0.044(3) 0.028(3) 0.038(3) 0.001(2) -0.003(2) 0.001(2)
C11 0.051(3) 0.032(3) 0.047(3) -0.006(3) 0.005(3) -0.003(2)
C12 0.039(3) 0.034(3) 0.038(3) 0.004(2) 0.000(2) -0.005(2)
C13 0.037(3) 0.036(3) 0.046(3) 0.005(2) -0.003(2) -0.002(2)
C14 0.046(3) 0.054(4) 0.048(4) -0.002(3) -0.006(3) 0.004(3)
C15 0.044(3) 0.045(3) 0.061(4) 0.008(3) 0.002(3) 0.002(3)
C16 0.034(3) 0.035(3) 0.039(3) 0.001(2) 0.000(2) -0.005(2)
C17 0.038(3) 0.035(3) 0.032(3) -0.001(2) 0.000(2) -0.004(2)
C18 0.049(3) 0.037(3) 0.049(3) -0.003(3) 0.005(3) 0.002(3)
C19 0.038(3) 0.044(3) 0.035(3) 0.002(2) 0.007(2) 0.010(2)
C20 0.076(5) 0.046(4) 0.045(3) -0.008(3) -0.006(3) 0.001(3)
Cl 0.0548(9) 0.0363(7) 0.0450(8) 0.0057(6) -0.0117(6) -0.0036(6)
O3 0.090(4) 0.066(3) 0.045(3) 0.003(3) -0.022(2) -0.010(2)
O4 0.060(4) 0.161(11) 0.085(6) 0.047(6) -0.037(4) -0.066(7)
O5 0.103(8) 0.070(5) 0.069(4) -0.023(5) -0.008(5) 0.019(3)
O6 0.122(8) 0.025(4) 0.076(4) 0.008(4) -0.001(4) 0.001(3)
Cl1 0.0548(9) 0.0363(7) 0.0450(8) 0.0057(6) -0.0117(6) -0.0036(6)
O13 0.090(4) 0.066(3) 0.045(3) 0.003(3) -0.022(2) -0.010(2)
O14 0.060(4) 0.161(11) 0.085(6) 0.047(6) -0.037(4) -0.066(7)
O15 0.103(8) 0.070(5) 0.069(4) -0.023(5) -0.008(5) 0.019(3)
O16 0.122(8) 0.025(4) 0.076(4) 0.008(4) -0.001(4) 0.001(3)

loop_
_atom_type_symbol
_atom_type_description
_atom_type_scat_dispersion_real
_atom_type_scat_dispersion_imag
_atom_type_scat_source
C C 0.0033 0.0016 'International Tables Vol C Tables 4.2.6.8 and 6.1.1.4'
H H 0.0000 0.0000 'International Tables Vol C Tables 4.2.6.8 and 6.1.1.4'
Cl Cl 0.1484 0.1585 'International Tables Vol C Tables 4.2.6.8 and 6.1.1.4'
N N 0.0061 0.0033 'International Tables Vol C Tables 4.2.6.8 and 6.1.1.4'
O O 0.0106 0.0060 'International Tables Vol C Tables 4.2.6.8 and 6.1.1.4'
Zn Zn 0.2839 1.4301 'International Tables Vol C Tables 4.2.6.8 and 6.1.1.4'

loop_
_geom_angle_atom_site_label_1
_geom_angle_atom_site_label_2
_geom_angle_atom_site_label_3
_geom_angle
O1 Zn N3 128.04(17)
O1 Zn N1 121.79(16)
N3 Zn N1 109.96(17)
O1 Zn N4 99.58(16)
N3 Zn N4 82.75(16)
N1 Zn N4 91.23(16)
O1 Zn N2 89.52(16)
N3 Zn N2 92.08(17)
N1 Zn N2 83.46(17)
N4 Zn N2 170.89(16)
C19 O1 Zn 124.3(4)
C1 N1 C17 114.5(4)
C1 N1 Zn 105.6(3)
C17 N1 Zn 120.6(3)
C1 N1 H1N 109(4)
C17 N1 H1N 104(4)
Zn N1 H1N 102(4)
C3 N2 C4 117.2(4)
C3 N2 Zn 103.2(3)
C4 N2 Zn 119.4(3)
C3 N2 H2N 103(4)
C4 N2 H2N 102(4)
Zn N2 H2N 111(4)
C8 N3 C10 113.7(4)
C8 N3 Zn 117.3(3)
C10 N3 Zn 109.0(3)
C8 N3 H3N 110(4)
C10 N3 H3N 103(4)
Zn N3 H3N 102(4)
C12 N4 C13 115.7(4)
C12 N4 Zn 106.5(3)
C13 N4 Zn 118.1(3)
C12 N4 H4N 109(4)
C13 N4 H4N 104(4)
Zn N4 H4N 102(4)
N1 C1 C2 110.9(4)
N1 C1 C3 107.2(4)
C2 C1 C3 112.4(4)
N1 C1 H1 108.8
C2 C1 H1 108.8
C3 C1 H1 108.8
C1 C2 H2A 109.5
C1 C2 H2B 109.5
H2A C2 H2B 109.5
C1 C2 H2C 109.5
H2A C2 H2C 109.5
H2B C2 H2C 109.5
N2 C3 C1 110.9(4)
N2 C3 H3A 109.5
C1 C3 H3A 109.5
N2 C3 H3B 109.5
C1 C3 H3B 109.5
H3A C3 H3B 108.1
N2 C4 C6 106.2(5)
N2 C4 C7 111.3(4)
C6 C4 C7 114.6(5)
N2 C4 C5 111.8(5)
C6 C4 C5 106.7(5)
C7 C4 C5 106.3(5)
C4 C5 H5A 109.5
C4 C5 H5B 109.5
H5A C5 H5B 109.5
C4 C5 H5C 109.5
H5A C5 H5C 109.5
H5B C5 H5C 109.5
C4 C6 H6A 109.5
C4 C6 H6B 109.5
H6A C6 H6B 109.5
C4 C6 H6C 109.5
H6A C6 H6C 109.5
H6B C6 H6C 109.5
C4 C7 C8 122.4(5)
C4 C7 H7A 106.7
C8 C7 H7A 106.7
C4 C7 H7B 106.7
C8 C7 H7B 106.7
H7A C7 H7B 106.6
N3 C8 C9 112.1(5)
N3 C8 C7 108.9(4)
C9 C8 C7 117.6(5)
N3 C8 H8 105.8
C9 C8 H8 105.8
C7 C8 H8 105.8
C8 C9 H9A 109.5
C8 C9 H9B 109.5
H9A C9 H9B 109.5
C8 C9 H9C 109.5
H9A C9 H9C 109.5
H9B C9 H9C 109.5
N3 C10 C11 113.0(4)
N3 C10 C12 107.5(4)
C11 C10 C12 109.9(4)
N3 C10 H10 108.7
C11 C10 H10 108.7
C12 C10 H10 108.7
C10 C11 H11A 109.5
C10 C11 H11B 109.5
H11A C11 H11B 109.5
C10 C11 H11C 109.5
H11A C11 H11C 109.5
H11B C11 H11C 109.5
N4 C12 C10 109.3(4)
N4 C12 H12A 109.8
C10 C12 H12A 109.8
N4 C12 H12B 109.8
C10 C12 H12B 109.8
H12A C12 H12B 108.3
N4 C13 C14 106.6(4)
N4 C13 C16 110.4(4)
C14 C13 C16 111.8(5)
N4 C13 C15 110.7(4)
C14 C13 C15 109.0(5)
C16 C13 C15 108.4(4)
C13 C14 H14A 109.5
C13 C14 H14B 109.5
H14A C14 H14B 109.5
C13 C14 H14C 109.5
H14A C14 H14C 109.5
H14B C14 H14C 109.5
C13 C15 H15A 109.5
C13 C15 H15B 109.5
H15A C15 H15B 109.5
C13 C15 H15C 109.5
H15A C15 H15C 109.5
H15B C15 H15C 109.5
C13 C16 C17 119.5(4)
C13 C16 H16A 107.5
C17 C16 H16A 107.5
C13 C16 H16B 107.5
C17 C16 H16B 107.5
H16A C16 H16B 107.0
N1 C17 C18 111.9(4)
N1 C17 C16 110.2(4)
C18 C17 C16 109.2(4)
N1 C17 H17 108.5
C18 C17 H17 108.5
C16 C17 H17 108.5
C17 C18 H18A 109.5
C17 C18 H18B 109.5
H18A C18 H18B 109.5
C17 C18 H18C 109.5
H18A C18 H18C 109.5
H18B C18 H18C 109.5
O2 C19 O1 122.8(5)
O2 C19 C20 120.7(5)
O1 C19 C20 116.4(5)
C19 C20 H20A 109.5
C19 C20 H20B 109.5
H20A C20 H20B 109.5
C19 C20 H20C 109.5
H20A C20 H20C 109.5
H20B C20 H20C 109.5
O6 Cl O3 111.5(4)
O6 Cl O4 113.3(4)
O3 Cl O4 111.8(4)
O6 Cl O5 106.0(4)
O3 Cl O5 108.3(4)
O4 Cl O5 105.6(4)
O15 Cl1 O16 111.4(7)
O15 Cl1 O13 113.1(6)
O16 Cl1 O13 110.8(6)
O15 Cl1 O14 108.5(6)
O16 Cl1 O14 105.8(6)
O13 Cl1 O14 106.9(6)

loop_
_geom_bond_atom_site_label_1
_geom_bond_atom_site_label_2
_geom_bond_distance
_geom_bond_publ_flag
Zn O1 1.973(4) y
Zn N1 2.124(4) y
Zn N2 2.216(4) y
Zn N3 2.095(4) y
Zn N4 2.153(4) y
O1 C19 1.286(6) ?
O2 C19 1.261(7) ?
N1 C1 1.504(6) ?
N1 C17 1.508(6) ?
N1 H1N 0.882(10) ?
N2 C3 1.473(7) ?
N2 C4 1.500(7) ?
N2 H2N 0.878(10) ?
N3 C8 1.497(7) ?
N3 C10 1.499(6) ?
N3 H3N 0.879(10) ?
N4 C12 1.478(7) ?
N4 C13 1.511(7) ?
N4 H4N 0.880(10) ?
C1 C2 1.518(7) ?
C1 C3 1.523(8) ?
C1 H1 1.0000 ?
C2 H2A 0.9800 ?
C2 H2B 0.9800 ?
C2 H2C 0.9800 ?
C3 H3A 0.9900 ?
C3 H3B 0.9900 ?
C4 C6 1.528(9) ?
C4 C7 1.537(8) ?
C4 C5 1.540(8) ?
C5 H5A 0.9800 ?
C5 H5B 0.9800 ?
C5 H5C 0.9800 ?
C6 H6A 0.9800 ?
C6 H6B 0.9800 ?
C6 H6C 0.9800 ?
C7 C8 1.559(8) ?
C7 H7A 0.9900 ?
C7 H7B 0.9900 ?
C8 C9 1.497(8) ?
C8 H8 1.0000 ?
C9 H9A 0.9800 ?
C9 H9B 0.9800 ?
C9 H9C 0.9800 ?
C10 C11 1.521(7) ?
C10 C12 1.534(7) ?
C10 H10 1.0000 ?
C11 H11A 0.9800 ?
C11 H11B 0.9800 ?
C11 H11C 0.9800 ?
C12 H12A 0.9900 ?
C12 H12B 0.9900 ?
C13 C14 1.518(8) ?
C13 C16 1.537(7) ?
C13 C15 1.535(8) ?
C14 H14A 0.9800 ?
C14 H14B 0.9800 ?
C14 H14C 0.9800 ?
C15 H15A 0.9800 ?
C15 H15B 0.9800 ?
C15 H15C 0.9800 ?
C16 C17 1.537(7) ?
C16 H16A 0.9900 ?
C16 H16B 0.9900 ?
C17 C18 1.524(7) ?
C17 H17 1.0000 ?
C18 H18A 0.9800 ?
C18 H18B 0.9800 ?
C18 H18C 0.9800 ?
C19 C20 1.476(8) ?
C20 H20A 0.9800 ?
C20 H20B 0.9800 ?
C20 H20C 0.9800 ?
Cl O6 1.420(5) ?
Cl O3 1.415(4) ?
Cl O4 1.422(5) ?
Cl O5 1.484(5) ?
Cl1 O15 1.405(7) ?
Cl1 O16 1.435(7) ?
Cl1 O13 1.415(4) ?
Cl1 O14 1.474(8) ?

loop_
_geom_hbond_atom_site_label_D
_geom_hbond_atom_site_label_H
_geom_hbond_atom_site_label_A
_geom_hbond_site_symmetry_A
_geom_hbond_distance_DH
_geom_hbond_distance_HA
_geom_hbond_distance_DA
_geom_hbond_angle_DHA
N1 H1n O4 . 0.88(4) 2.14(5) 3.017(10) 177(5)
N2 H2n O2 4_756 0.88(4) 2.60(4) 3.375(6) 147(4)
N3 H3n O5 . 0.88(3) 2.42(3) 3.228(8) 153(5)
N4 H4n O2 . 0.88(3) 2.25(3) 2.978(6) 140(4)

loop_
_geom_torsion_atom_site_label_1
_geom_torsion_atom_site_label_2
_geom_torsion_atom_site_label_3
_geom_torsion_atom_site_label_4
_geom_torsion
N3 Zn O1 C19 48.1(5)
N1 Zn O1 C19 -137.6(4)
N4 Zn O1 C19 -40.2(4)
N2 Zn O1 C19 140.4(4)
O1 Zn N1 C1 -66.6(4)
N3 Zn N1 C1 108.6(3)
N4 Zn N1 C1 -168.7(3)
N2 Zn N1 C1 18.7(3)
O1 Zn N1 C17 65.2(4)
N3 Zn N1 C17 -119.6(4)
N4 Zn N1 C17 -36.9(4)
N2 Zn N1 C17 150.5(4)
O1 Zn N2 C3 134.4(3)
N3 Zn N2 C3 -97.6(3)
N1 Zn N2 C3 12.3(3)
O1 Zn N2 C4 -93.4(4)
N3 Zn N2 C4 34.7(4)
N1 Zn N2 C4 144.5(4)
O1 Zn N3 C8 48.5(4)
N1 Zn N3 C8 -126.3(4)
N4 Zn N3 C8 145.0(4)
N2 Zn N3 C8 -42.5(4)
O1 Zn N3 C10 -82.6(4)
N1 Zn N3 C10 102.6(3)
N4 Zn N3 C10 13.9(3)
N2 Zn N3 C10 -173.6(3)
O1 Zn N4 C12 143.2(3)
N3 Zn N4 C12 15.7(3)
N1 Zn N4 C12 -94.3(3)
O1 Zn N4 C13 -84.7(4)
N3 Zn N4 C13 147.8(4)
N1 Zn N4 C13 37.8(4)
C17 N1 C1 C2 -58.5(5)
Zn N1 C1 C2 76.7(4)
C17 N1 C1 C3 178.5(4)
Zn N1 C1 C3 -46.3(4)
C4 N2 C3 C1 -175.7(4)
Zn N2 C3 C1 -42.2(5)
N1 C1 C3 N2 62.6(5)
C2 C1 C3 N2 -59.5(6)
C3 N2 C4 C6 -153.3(5)
Zn N2 C4 C6 80.8(5)
C3 N2 C4 C7 81.4(6)
Zn N2 C4 C7 -44.5(6)
C3 N2 C4 C5 -37.3(7)
Zn N2 C4 C5 -163.1(4)
N2 C4 C7 C8 63.1(7)
C6 C4 C7 C8 -57.4(7)
C5 C4 C7 C8 -175.0(5)
C10 N3 C8 C9 57.6(6)
Zn N3 C8 C9 -71.3(5)
C10 N3 C8 C7 -170.5(4)
Zn N3 C8 C7 60.6(5)
C4 C7 C8 N3 -71.8(7)
C4 C7 C8 C9 57.1(8)
C8 N3 C10 C11 65.2(6)
Zn N3 C10 C11 -161.8(4)
C8 N3 C10 C12 -173.3(4)
Zn N3 C10 C12 -40.3(5)
C13 N4 C12 C10 -175.8(4)
Zn N4 C12 C10 -42.4(5)
N3 C10 C12 N4 56.2(5)
C11 C10 C12 N4 179.6(4)
C12 N4 C13 C14 -165.8(4)
Zn N4 C13 C14 66.3(5)
C12 N4 C13 C16 72.6(5)
Zn N4 C13 C16 -55.3(5)
C12 N4 C13 C15 -47.5(6)
Zn N4 C13 C15 -175.3(3)
N4 C13 C16 C17 70.6(6)
C14 C13 C16 C17 -47.8(6)
C15 C13 C16 C17 -167.9(5)
C1 N1 C17 C18 -58.2(6)
Zn N1 C17 C18 174.0(3)
C1 N1 C17 C16 -179.8(4)
Zn N1 C17 C16 52.3(5)
C13 C16 C17 N1 -68.1(6)
C13 C16 C17 C18 168.7(5)
Zn O1 C19 O2 -1.1(7)
Zn O1 C19 C20 -178.7(4)
